data_7007578
loop_
_publ_author_name
'Doherty, Ruth'
'Haddow, Mairi F.'
'Harrison, Zo\"e A'
'Orpen, A. Guy'
'Pringle, Paul G.'
'Turner, Alex'
'Wingad, Richard L.'

_publ_section_title
;
 Bulky 4-phosphacyclohexanones: diastereoselective complexations,
 orthometallations and unprecedented [3.1.1]metallabicycles.
;
_journal_issue 36
_journal_name_full 'Dalton transactions (Cambridge, England : 2003)'
_journal_page_first 4310
_journal_page_last 4320
_journal_paper_doi 10.1039/b607490a
_journal_year 2006
_chemical_formula_moiety 'C15 H21 O P'
_chemical_formula_sum 'C15 H21 O P'
_chemical_formula_weight 248.29
_chemical_name_systematic
;
?
;
_space_group_IT_number 14
_symmetry_cell_setting monoclinic
_symmetry_space_group_name_Hall '-P 2yn'
_symmetry_space_group_name_H-M 'P 1 21/n 1'
_atom_sites_solution_hydrogens geom
_atom_sites_solution_primary direct
_atom_sites_solution_secondary difmap
_audit_creation_method SHELXL-97
_cell_angle_alpha 90.00
_cell_angle_beta 106.68(3)
_cell_angle_gamma 90.00
_cell_formula_units_Z 4
_cell_length_a 7.7616(16)
_cell_length_b 23.360(5)
_cell_length_c 8.1907(16)
_cell_measurement_reflns_used 6534
_cell_measurement_temperature 173(2)
_cell_measurement_theta_max 27.382
_cell_measurement_theta_min 2.616
_cell_volume 1422.6(6)
_computing_cell_refinement 'Bruker SMART V5.054 (Bruker, 1998)'
_computing_data_collection 'Bruker SMART V5.054 (Bruker, 1998)'
_computing_data_reduction 'Bruker SAINT V6.02 (Bruker, 2001)'
_computing_molecular_graphics 'Bruker SHELXTL V6.14 (Bruker AXS, 2003)'
_computing_publication_material 'Bruker SHELXTL V6.14 (Bruker AXS, 2003)'
_computing_structure_refinement 'SHELXL V6.12 (Bruker 2001)'
_computing_structure_solution 'SHELXS V6.12 (Bruker 2001)'
_diffrn_ambient_temperature 173(2)
_diffrn_detector_area_resol_mean 8.2
_diffrn_measured_fraction_theta_full 1.000
_diffrn_measured_fraction_theta_max 1.000
_diffrn_measurement_device_type 'CCD area detector'
_diffrn_measurement_method 'omega scans'
_diffrn_radiation_monochromator graphite
_diffrn_radiation_source 'fine-focus sealed tube'
_diffrn_radiation_type MoK\a
_diffrn_radiation_wavelength 0.71073
_diffrn_reflns_av_R_equivalents 0.0304
_diffrn_reflns_av_sigmaI/netI 0.0241
_diffrn_reflns_limit_h_max 10
_diffrn_reflns_limit_h_min -9
_diffrn_reflns_limit_k_max 30
_diffrn_reflns_limit_k_min -30
_diffrn_reflns_limit_l_max 10
_diffrn_reflns_limit_l_min -10
_diffrn_reflns_number 15053
_diffrn_reflns_theta_full 27.48
_diffrn_reflns_theta_max 27.48
_diffrn_reflns_theta_min 1.74
_diffrn_standards_decay_% 0
_diffrn_standards_number 0
_exptl_absorpt_coefficient_mu 0.177
_exptl_absorpt_correction_T_max 1.000000
_exptl_absorpt_correction_T_min 0.881515
_exptl_absorpt_correction_type multi-scan
_exptl_absorpt_process_details 'SADABS V2.10 (Bruker 2003)'
_exptl_crystal_colour colourless
_exptl_crystal_density_diffrn 1.159
_exptl_crystal_density_method 'not measured'
_exptl_crystal_description block
_exptl_crystal_F_000 536
_exptl_crystal_size_max 0.20
_exptl_crystal_size_mid 0.10
_exptl_crystal_size_min 0.05
_refine_diff_density_max 0.306
_refine_diff_density_min -0.179
_refine_diff_density_rms 0.038
_refine_ls_extinction_method none
_refine_ls_goodness_of_fit_ref 1.083
_refine_ls_hydrogen_treatment constr
_refine_ls_matrix_type full
_refine_ls_number_parameters 158
_refine_ls_number_reflns 3261
_refine_ls_number_restraints 0
_refine_ls_restrained_S_all 1.083
_refine_ls_R_factor_all 0.0458
_refine_ls_R_factor_gt 0.0351
_refine_ls_shift/su_max 0.000
_refine_ls_shift/su_mean 0.000
_refine_ls_structure_factor_coef Fsqd
_refine_ls_weighting_details 'calc w=1/[\s^2^(Fo^2^)+(0.0509P)^2^+0.2055P] where P=(Fo^2^+2Fc^2^)/3'
_refine_ls_weighting_scheme calc
_refine_ls_wR_factor_gt 0.0904
_refine_ls_wR_factor_ref 0.0964
_reflns_number_gt 2692
_reflns_number_total 3261
_reflns_threshold_expression >2sigma(I)
_cod_data_source_file b607490a.txt
_cod_data_source_block La_rd200sad
_cod_original_sg_symbol_H-M P21/n
_cod_database_code 7007578

loop_
_symmetry_equiv_pos_as_xyz
'x, y, z'
'-x+1/2, y+1/2, -z+1/2'
'-x, -y, -z'
'x-1/2, -y-1/2, z-1/2'

loop_
_atom_site_label
_atom_site_type_symbol
_atom_site_fract_x
_atom_site_fract_y
_atom_site_fract_z
_atom_site_U_iso_or_equiv
_atom_site_adp_type
_atom_site_occupancy
_atom_site_symmetry_multiplicity
_atom_site_calc_flag
_atom_site_refinement_flags
_atom_site_disorder_assembly
_atom_site_disorder_group
P1 P 0.50621(4) 0.095074(14) 0.68866(4) 0.02785(11) Uani 1 1 d . . .
O1 O 0.48958(16) 0.24448(5) 0.39623(14) 0.0503(3) Uani 1 1 d . . .
C1 C 0.40104(17) 0.16606(6) 0.71487(17) 0.0328(3) Uani 1 1 d . . .
C2 C 0.50506(18) 0.21939(6) 0.68324(18) 0.0359(3) Uani 1 1 d . . .
H2A H 0.4290 0.2537 0.6779 0.043 Uiso 1 1 calc R . .
H2B H 0.6146 0.2242 0.7803 0.043 Uiso 1 1 calc R . .
C3 C 0.55825(18) 0.21507(6) 0.52118(18) 0.0338(3) Uani 1 1 d . . .
C4 C 0.69763(17) 0.17033(6) 0.51980(18) 0.0318(3) Uani 1 1 d . . .
H4A H 0.8021 0.1751 0.6219 0.038 Uiso 1 1 calc R . .
H4B H 0.7400 0.1758 0.4178 0.038 Uiso 1 1 calc R . .
C5 C 0.62114(17) 0.10892(5) 0.51820(16) 0.0287(3) Uani 1 1 d . . .
C6 C 0.3799(2) 0.16871(8) 0.8955(2) 0.0494(4) Uani 1 1 d . . .
H6A H 0.3078 0.2023 0.9054 0.074 Uiso 1 1 calc R . .
H6B H 0.4988 0.1716 0.9787 0.074 Uiso 1 1 calc R . .
H6C H 0.3196 0.1339 0.9176 0.074 Uiso 1 1 calc R . .
C7 C 0.21163(19) 0.16689(7) 0.5865(2) 0.0463(4) Uani 1 1 d . . .
H7A H 0.1448 0.1329 0.6032 0.069 Uiso 1 1 calc R . .
H7B H 0.2223 0.1670 0.4701 0.069 Uiso 1 1 calc R . .
H7C H 0.1475 0.2014 0.6045 0.069 Uiso 1 1 calc R . .
C8 C 0.7744(2) 0.06541(6) 0.54083(19) 0.0385(3) Uani 1 1 d . . .
H8A H 0.7266 0.0266 0.5408 0.058 Uiso 1 1 calc R . .
H8B H 0.8661 0.0725 0.6493 0.058 Uiso 1 1 calc R . .
H8C H 0.8282 0.0693 0.4468 0.058 Uiso 1 1 calc R . .
C9 C 0.4843(2) 0.09786(7) 0.34368(18) 0.0406(3) Uani 1 1 d . . .
H9A H 0.5448 0.1005 0.2541 0.061 Uiso 1 1 calc R . .
H9B H 0.3882 0.1265 0.3231 0.061 Uiso 1 1 calc R . .
H9C H 0.4326 0.0595 0.3426 0.061 Uiso 1 1 calc R . .
C10 C 0.69492(17) 0.08689(5) 0.88264(16) 0.0276(3) Uani 1 1 d . . .
C11 C 0.70298(18) 0.03432(6) 0.96550(16) 0.0308(3) Uani 1 1 d . . .
H11 H 0.6118 0.0067 0.9214 0.037 Uiso 1 1 calc R . .
C12 C 0.8417(2) 0.02153(6) 1.11129(18) 0.0392(3) Uani 1 1 d . . .
H12 H 0.8437 -0.0144 1.1661 0.047 Uiso 1 1 calc R . .
C13 C 0.9760(2) 0.06082(7) 1.17631(17) 0.0385(3) Uani 1 1 d . . .
H13 H 1.0715 0.0520 1.2751 0.046 Uiso 1 1 calc R . .
C14 C 0.97091(19) 0.11326(7) 1.09663(18) 0.0396(3) Uani 1 1 d . . .
H14 H 1.0632 0.1405 1.1414 0.048 Uiso 1 1 calc R . .
C15 C 0.83249(18) 0.12639(6) 0.95226(17) 0.0373(3) Uani 1 1 d . . .
H15 H 0.8307 0.1627 0.8996 0.045 Uiso 1 1 calc R . .

loop_
_atom_site_aniso_label
_atom_site_aniso_U_11
_atom_site_aniso_U_22
_atom_site_aniso_U_33
_atom_site_aniso_U_23
_atom_site_aniso_U_13
_atom_site_aniso_U_12
P1 0.02442(18) 0.02724(18) 0.02936(18) 0.00072(13) 0.00369(13) -0.00548(13)
O1 0.0545(7) 0.0396(6) 0.0561(7) 0.0192(5) 0.0148(5) 0.0117(5)
C1 0.0249(6) 0.0371(7) 0.0361(7) 0.0007(5) 0.0082(5) 0.0030(5)
C2 0.0336(7) 0.0284(7) 0.0438(8) -0.0027(6) 0.0079(6) 0.0038(6)
C3 0.0297(7) 0.0251(6) 0.0449(8) 0.0034(6) 0.0080(6) -0.0034(5)
C4 0.0270(6) 0.0295(7) 0.0394(7) 0.0050(5) 0.0103(5) -0.0007(5)
C5 0.0282(6) 0.0272(6) 0.0294(6) 0.0010(5) 0.0064(5) -0.0003(5)
C6 0.0516(10) 0.0564(10) 0.0463(9) 0.0007(7) 0.0237(7) 0.0114(8)
C7 0.0237(7) 0.0543(10) 0.0572(10) 0.0053(7) 0.0058(6) 0.0041(6)
C8 0.0419(8) 0.0344(7) 0.0409(8) 0.0010(6) 0.0144(6) 0.0090(6)
C9 0.0436(8) 0.0439(9) 0.0294(7) -0.0023(6) 0.0028(6) -0.0023(7)
C10 0.0281(6) 0.0275(6) 0.0266(6) -0.0005(5) 0.0068(5) -0.0001(5)
C11 0.0343(7) 0.0278(7) 0.0328(7) 0.0004(5) 0.0137(6) 0.0005(5)
C12 0.0479(9) 0.0346(7) 0.0359(7) 0.0098(6) 0.0133(6) 0.0094(6)
C13 0.0359(8) 0.0468(8) 0.0293(7) 0.0033(6) 0.0038(6) 0.0123(6)
C14 0.0326(7) 0.0422(8) 0.0375(8) -0.0019(6) -0.0006(6) -0.0016(6)
C15 0.0367(7) 0.0306(7) 0.0365(7) 0.0043(6) -0.0023(6) -0.0056(6)

loop_
_atom_type_symbol
_atom_type_description
_atom_type_scat_dispersion_real
_atom_type_scat_dispersion_imag
_atom_type_scat_source
C C 0.0033 0.0016 'International Tables Vol C Tables 4.2.6.8 and 6.1.1.4'
H H 0.0000 0.0000 'International Tables Vol C Tables 4.2.6.8 and 6.1.1.4'
O O 0.0106 0.0060 'International Tables Vol C Tables 4.2.6.8 and 6.1.1.4'
P P 0.1023 0.0942 'International Tables Vol C Tables 4.2.6.8 and 6.1.1.4'

loop_
_geom_angle_atom_site_label_1
_geom_angle_atom_site_label_2
_geom_angle_atom_site_label_3
_geom_angle
_geom_angle_site_symmetry_1
_geom_angle_site_symmetry_3
_geom_angle_publ_flag
C10 P1 C5 103.23(6) . . yes
C10 P1 C1 104.88(6) . . yes
C5 P1 C1 104.19(6) . . yes
C6 C1 C7 108.17(12) . . ?
C6 C1 C2 109.52(12) . . ?
C7 C1 C2 108.47(11) . . ?
C6 C1 P1 108.32(10) . . ?
C7 C1 P1 106.98(10) . . ?
C2 C1 P1 115.15(9) . . ?
C3 C2 C1 112.52(11) . . ?
C3 C2 H2A 109.1 . . ?
C1 C2 H2A 109.1 . . ?
C3 C2 H2B 109.1 . . ?
C1 C2 H2B 109.1 . . ?
H2A C2 H2B 107.8 . . ?
O1 C3 C2 122.57(13) . . ?
O1 C3 C4 121.72(13) . . ?
C2 C3 C4 115.67(12) . . ?
C3 C4 C5 111.57(11) . . ?
C3 C4 H4A 109.3 . . ?
C5 C4 H4A 109.3 . . ?
C3 C4 H4B 109.3 . . ?
C5 C4 H4B 109.3 . . ?
H4A C4 H4B 108.0 . . ?
C8 C5 C9 107.79(11) . . ?
C8 C5 C4 109.27(11) . . ?
C9 C5 C4 108.89(11) . . ?
C8 C5 P1 108.15(9) . . ?
C9 C5 P1 108.15(9) . . ?
C4 C5 P1 114.40(9) . . ?
C1 C6 H6A 109.5 . . ?
C1 C6 H6B 109.5 . . ?
H6A C6 H6B 109.5 . . ?
C1 C6 H6C 109.5 . . ?
H6A C6 H6C 109.5 . . ?
H6B C6 H6C 109.5 . . ?
C1 C7 H7A 109.5 . . ?
C1 C7 H7B 109.5 . . ?
H7A C7 H7B 109.5 . . ?
C1 C7 H7C 109.5 . . ?
H7A C7 H7C 109.5 . . ?
H7B C7 H7C 109.5 . . ?
C5 C8 H8A 109.5 . . ?
C5 C8 H8B 109.5 . . ?
H8A C8 H8B 109.5 . . ?
C5 C8 H8C 109.5 . . ?
H8A C8 H8C 109.5 . . ?
H8B C8 H8C 109.5 . . ?
C5 C9 H9A 109.5 . . ?
C5 C9 H9B 109.5 . . ?
H9A C9 H9B 109.5 . . ?
C5 C9 H9C 109.5 . . ?
H9A C9 H9C 109.5 . . ?
H9B C9 H9C 109.5 . . ?
C11 C10 C15 117.29(12) . . ?
C11 C10 P1 115.19(10) . . ?
C15 C10 P1 127.48(10) . . ?
C12 C11 C10 121.45(13) . . ?
C12 C11 H11 119.3 . . ?
C10 C11 H11 119.3 . . ?
C13 C12 C11 120.16(13) . . ?
C13 C12 H12 119.9 . . ?
C11 C12 H12 119.9 . . ?
C12 C13 C14 119.48(13) . . ?
C12 C13 H13 120.3 . . ?
C14 C13 H13 120.3 . . ?
C13 C14 C15 120.62(14) . . ?
C13 C14 H14 119.7 . . ?
C15 C14 H14 119.7 . . ?
C14 C15 C10 121.00(13) . . ?
C14 C15 H15 119.5 . . ?
C10 C15 H15 119.5 . . ?

loop_
_geom_bond_atom_site_label_1
_geom_bond_atom_site_label_2
_geom_bond_distance
_geom_bond_site_symmetry_2
_geom_bond_publ_flag
P1 C10 1.8359(15) . yes
P1 C5 1.8880(14) . yes
P1 C1 1.8875(14) . yes
O1 C3 1.2208(17) . ?
C1 C6 1.536(2) . ?
C1 C7 1.543(2) . ?
C1 C2 1.5463(19) . ?
C2 C3 1.502(2) . ?
C2 H2A 0.9900 . ?
C2 H2B 0.9900 . ?
C3 C4 1.5065(19) . ?
C4 C5 1.5511(18) . ?
C4 H4A 0.9900 . ?
C4 H4B 0.9900 . ?
C5 C8 1.5348(18) . ?
C5 C9 1.5385(19) . ?
C6 H6A 0.9800 . ?
C6 H6B 0.9800 . ?
C6 H6C 0.9800 . ?
C7 H7A 0.9800 . ?
C7 H7B 0.9800 . ?
C7 H7C 0.9800 . ?
C8 H8A 0.9800 . ?
C8 H8B 0.9800 . ?
C8 H8C 0.9800 . ?
C9 H9A 0.9800 . ?
C9 H9B 0.9800 . ?
C9 H9C 0.9800 . ?
C10 C11 1.3958(18) . ?
C10 C15 1.4026(18) . ?
C11 C12 1.3916(19) . ?
C11 H11 0.9500 . ?
C12 C13 1.376(2) . ?
C12 H12 0.9500 . ?
C13 C14 1.383(2) . ?
C13 H13 0.9500 . ?
C14 C15 1.3847(19) . ?
C14 H14 0.9500 . ?
C15 H15 0.9500 . ?

loop_
_geom_torsion_atom_site_label_1
_geom_torsion_atom_site_label_2
_geom_torsion_atom_site_label_3
_geom_torsion_atom_site_label_4
_geom_torsion
_geom_torsion_site_symmetry_1
_geom_torsion_site_symmetry_2
_geom_torsion_site_symmetry_3
_geom_torsion_site_symmetry_4
_geom_torsion_publ_flag
C10 P1 C1 C6 -46.56(11) . . . . ?
C5 P1 C1 C6 -154.71(10) . . . . ?
C10 P1 C1 C7 -162.96(10) . . . . ?
C5 P1 C1 C7 88.89(10) . . . . ?
C10 P1 C1 C2 76.42(11) . . . . ?
C5 P1 C1 C2 -31.73(11) . . . . ?
C6 C1 C2 C3 170.31(12) . . . . ?
C7 C1 C2 C3 -71.84(14) . . . . ?
P1 C1 C2 C3 47.97(14) . . . . ?
C1 C2 C3 O1 109.85(15) . . . . ?
C1 C2 C3 C4 -67.92(15) . . . . ?
O1 C3 C4 C5 -108.12(15) . . . . ?
C2 C3 C4 C5 69.66(15) . . . . ?
C3 C4 C5 C8 -172.54(11) . . . . ?
C3 C4 C5 C9 69.97(15) . . . . ?
C3 C4 C5 P1 -51.15(14) . . . . ?
C10 P1 C5 C8 45.97(10) . . . . ?
C1 P1 C5 C8 155.33(9) . . . . ?
C10 P1 C5 C9 162.44(9) . . . . ?
C1 P1 C5 C9 -88.20(10) . . . . ?
C10 P1 C5 C4 -76.04(10) . . . . ?
C1 P1 C5 C4 33.32(11) . . . . ?
C5 P1 C10 C11 -120.58(10) . . . . ?
C1 P1 C10 C11 130.57(10) . . . . ?
C5 P1 C10 C15 57.28(13) . . . . ?
C1 P1 C10 C15 -51.56(14) . . . . ?
C15 C10 C11 C12 0.02(19) . . . . ?
P1 C10 C11 C12 178.11(10) . . . . ?
C10 C11 C12 C13 -0.6(2) . . . . ?
C11 C12 C13 C14 0.7(2) . . . . ?
C12 C13 C14 C15 -0.2(2) . . . . ?
C13 C14 C15 C10 -0.4(2) . . . . ?
C11 C10 C15 C14 0.5(2) . . . . ?
P1 C10 C15 C14 -177.35(11) . . . . ?

loop_
_cod_related_entry_id
_cod_related_entry_database
_cod_related_entry_code
1 ChemSpider 3343370
